data_4322383
loop_
_publ_author_name
'Christine A. Goddard'
'R. H. Holm'

_publ_section_title
;
 Synthesis and Reactivity Aspects of the Bis(dithiolene) Chalcogenide
 Series [WIVQ(S2C2R2)2]2- (Q = O, S, Se)
;
_journal_name_full 'Inorganic Chemistry'
_journal_page_first 5389
_journal_page_last 5398
_journal_paper_doi 10.1021/ic9903329
_journal_volume 38
_journal_year 1999
_chemical_formula_sum 'C47 H67 N O3 S4 W'
_chemical_formula_weight 1006.11
_chemical_name_systematic
;
 ?
;
_space_group_IT_number 14
_symmetry_cell_setting monoclinic
_symmetry_space_group_name_Hall '-P 2ybc'
_symmetry_space_group_name_H-M 'P 1 21/c 1'
_atom_sites_solution_hydrogens geom
_atom_sites_solution_primary direct
_atom_sites_solution_secondary difmap
_audit_creation_method SHELXL
_cell_angle_alpha 90.00
_cell_angle_beta 102.155(15)
_cell_angle_gamma 90.00
_cell_formula_units_Z 4
_cell_length_a 20.591(4)
_cell_length_b 22.396(5)
_cell_length_c 10.5719(15)
_cell_measurement_temperature 213(2)
_cell_volume 4766.0(16)
_computing_structure_refinement 'SHELXL-93 (Sheldrick, 1993)'
_computing_structure_solution 'SHELXS-86 (Sheldrick, 1990)'
_diffrn_ambient_temperature 213(2)
_diffrn_radiation_monochromator graphite
_diffrn_radiation_source 'fine-focus sealed tube'
_diffrn_radiation_type MoK\a
_diffrn_radiation_wavelength 0.71073
_diffrn_reflns_av_R_equivalents 0.0632
_diffrn_reflns_av_sigmaI/netI 0.0715
_diffrn_reflns_limit_h_max 27
_diffrn_reflns_limit_h_min -16
_diffrn_reflns_limit_k_max 24
_diffrn_reflns_limit_k_min -29
_diffrn_reflns_limit_l_max 14
_diffrn_reflns_limit_l_min -13
_diffrn_reflns_number 25299
_diffrn_reflns_theta_max 25.00
_diffrn_reflns_theta_min 1.36
_exptl_absorpt_coefficient_mu 2.638
_exptl_crystal_density_diffrn 1.402
_exptl_crystal_F_000 2072
_refine_diff_density_max 2.173
_refine_diff_density_min -1.527
_refine_diff_density_rms 0.126
_refine_ls_extinction_method none
_refine_ls_goodness_of_fit_all 1.042
_refine_ls_goodness_of_fit_obs 1.166
_refine_ls_matrix_type full
_refine_ls_number_parameters 505
_refine_ls_number_reflns 8379
_refine_ls_number_restraints 0
_refine_ls_restrained_S_all 1.045
_refine_ls_restrained_S_obs 1.166
_refine_ls_R_factor_all 0.0742
_refine_ls_R_factor_obs 0.0446
_refine_ls_shift/esd_max -0.012
_refine_ls_shift/esd_mean 0.000
_refine_ls_structure_factor_coef Fsqd
_refine_ls_weighting_details 'w=1/[\s^2^(Fo^2^)+(0.0500P)^2^+0.0000P] where P=(Fo^2^+2Fc^2^)/3'
_refine_ls_weighting_scheme calc
_refine_ls_wR_factor_all 0.1059
_refine_ls_wR_factor_obs 0.0979
_reflns_number_observed 5897
_reflns_number_total 8391
_reflns_observed_criterion >2sigma(I)
_cod_data_source_file ic9903329_5.cif
_cod_data_source_block cag31sa
_cod_depositor_comments
;
The following automatic conversions were performed:

'_refine_ls_weighting_scheme' value 'calc
w=1/[\s^2^(Fo^2^)+(0.0500P)^2^+0.0000P] where P=(Fo^2^+2Fc^2^)/3' was
changed to 'calc'. New tag '_refine_ls_weighting_details' was
created. The value of the new tag was set to
'w=1/[\s^2^(Fo^2^)+(0.0500P)^2^+0.0000P] where P=(Fo^2^+2Fc^2^)/3'.

Automatic conversion script
Id: cif_fix_values 3143 2015-03-26 13:38:13Z robertas 
;
_cod_original_cell_volume 4765.9(16)
_cod_database_code 4322383

loop_
_symmetry_equiv_pos_as_xyz
'x, y, z'
'-x, y+1/2, -z+1/2'
'-x, -y, -z'
'x, -y-1/2, z-1/2'

loop_
_atom_site_aniso_label
_atom_site_aniso_U_11
_atom_site_aniso_U_22
_atom_site_aniso_U_33
_atom_site_aniso_U_23
_atom_site_aniso_U_13
_atom_site_aniso_U_12
W1 0.0392(2) 0.02716(14) 0.02540(13) -0.00086(13) 0.00706(9) 0.00162(13)
O1 0.056(3) 0.048(3) 0.015(2) -0.005(2) 0.010(2) 0.005(2)
S1 0.0435(9) 0.0244(8) 0.0293(9) -0.0028(7) 0.0055(7) 0.0018(7)
S2 0.0427(10) 0.0242(8) 0.0408(10) 0.0010(7) 0.0086(7) 0.0017(7)
S3 0.0475(10) 0.0284(9) 0.0324(9) -0.0017(7) 0.0111(7) -0.0029(7)
S4 0.0411(10) 0.0346(9) 0.0477(11) 0.0054(8) 0.0123(8) 0.0030(7)
C1A 0.060(5) 0.029(4) 0.043(4) 0.005(3) 0.013(3) 0.005(3)
C1 0.043(4) 0.027(3) 0.026(3) -0.004(3) 0.008(3) -0.001(3)
C2 0.036(4) 0.024(3) 0.034(4) 0.002(3) 0.009(3) -0.001(3)
C3 0.047(4) 0.037(4) 0.035(4) -0.006(3) 0.008(3) 0.006(3)
C4 0.055(5) 0.055(5) 0.050(5) -0.004(4) 0.017(4) 0.009(4)
C5 0.042(4) 0.061(5) 0.053(5) 0.000(4) 0.001(3) 0.006(4)
C6 0.054(5) 0.062(5) 0.038(4) -0.014(4) -0.004(4) 0.002(4)
C7 0.052(4) 0.047(4) 0.031(4) -0.008(3) 0.003(3) 0.006(3)
C8 0.039(4) 0.029(3) 0.027(3) -0.002(3) 0.014(3) -0.001(3)
C9 0.038(4) 0.022(3) 0.033(4) 0.001(3) 0.009(3) 0.002(3)
C10 0.054(4) 0.029(4) 0.035(4) -0.003(3) 0.013(3) -0.003(3)
C11 0.064(5) 0.031(4) 0.040(4) -0.010(3) 0.010(4) -0.001(3)
C12 0.074(5) 0.035(4) 0.052(5) -0.013(4) 0.006(4) -0.014(4)
C13 0.058(5) 0.047(5) 0.061(5) -0.003(4) 0.026(4) -0.014(4)
C14 0.051(4) 0.042(4) 0.049(4) -0.009(3) 0.015(3) -0.004(3)
C15 0.050(4) 0.043(4) 0.026(4) -0.008(3) 0.006(3) -0.010(3)
C16 0.043(4) 0.053(5) 0.036(4) 0.008(3) -0.002(3) -0.017(3)
C17 0.049(5) 0.070(6) 0.053(5) 0.010(4) 0.006(4) -0.021(4)
C18 0.067(6) 0.116(9) 0.062(6) 0.025(6) -0.001(5) -0.028(6)
C19 0.074(7) 0.125(11) 0.081(8) 0.052(7) -0.001(6) -0.036(7)
C20 0.070(6) 0.058(6) 0.100(8) 0.028(6) -0.014(6) -0.020(5)
C21 0.065(5) 0.061(6) 0.055(5) 0.015(4) -0.003(4) -0.014(4)
C22 0.045(4) 0.033(4) 0.035(4) -0.005(3) 0.004(3) -0.006(3)
C23 0.048(4) 0.054(5) 0.040(4) 0.009(4) 0.006(3) -0.003(4)
C24 0.064(6) 0.078(6) 0.048(5) 0.016(4) -0.004(4) -0.022(5)
C25 0.058(6) 0.112(9) 0.075(7) 0.023(7) -0.008(5) -0.024(6)
C26 0.041(5) 0.156(12) 0.076(7) 0.018(7) 0.001(5) -0.005(6)
C27 0.059(6) 0.126(9) 0.076(7) 0.003(6) 0.007(5) 0.028(6)
C28 0.050(5) 0.081(6) 0.057(6) -0.010(5) 0.007(4) 0.003(4)
N1 0.070(4) 0.045(4) 0.027(3) 0.001(3) 0.009(3) -0.009(3)
C29 0.106(7) 0.060(6) 0.048(5) -0.008(4) 0.009(5) -0.023(5)
C30 0.142(9) 0.049(6) 0.061(6) 0.014(5) 0.005(6) -0.013(5)
C31 0.061(5) 0.070(6) 0.041(5) 0.012(4) 0.010(4) -0.014(4)
C32 0.108(7) 0.074(6) 0.042(5) 0.004(4) 0.027(5) 0.009(5)
C33 0.074(5) 0.047(5) 0.033(4) -0.003(3) 0.006(4) -0.006(4)
C34 0.104(7) 0.089(7) 0.074(7) -0.006(6) 0.059(6) -0.009(6)
C35 0.098(7) 0.051(5) 0.041(5) 0.005(4) 0.023(4) -0.006(4)
C36 0.100(8) 0.089(7) 0.055(6) 0.030(5) -0.002(5) -0.005(6)
O2 0.168(9) 0.141(9) 0.143(9) 0.019(7) 0.021(7) 0.029(7)
C37 0.190(14) 0.154(14) 0.117(12) -0.015(11) 0.023(10) 0.040(11)
C38 0.169(15) 0.178(17) 0.230(21) 0.043(14) 0.095(14) -0.036(12)
C39 0.093(9) 0.099(9) 0.194(15) -0.001(9) 0.041(9) -0.012(7)
C40 0.130(11) 0.128(12) 0.093(9) 0.018(8) 0.030(8) 0.057(9)
C41 0.112(10) 0.120(11) 0.146(13) -0.021(9) 0.029(8) 0.026(8)
O3 0.165(10) 0.137(9) 0.221(14) -0.034(9) 0.077(9) -0.002(7)
C42 0.152(16) 0.542(42) 0.154(18) 0.167(23) 0.043(13) 0.051(21)
C43 0.194(16) 0.105(12) 0.222(20) 0.004(12) 0.100(15) 0.034(10)
C44 0.082(9) 0.215(18) 0.176(16) 0.034(12) 0.042(9) 0.000(9)
C45 0.143(13) 0.273(22) 0.102(11) 0.027(12) 0.064(10) 0.126(15)
C46 0.240(18) 0.113(12) 0.158(15) 0.066(11) 0.065(13) 0.071(12)

loop_
_atom_site_label
_atom_site_type_symbol
_atom_site_fract_x
_atom_site_fract_y
_atom_site_fract_z
_atom_site_U_iso_or_equiv
_atom_site_thermal_displace_type
_atom_site_occupancy
_atom_site_calc_flag
_atom_site_refinement_flags
_atom_site_disorder_group
W1 W 0.621861(12) 0.405492(11) 1.49855(2) 0.03053(9) Uani 1 d . .
O1 O 0.6200(2) 0.4194(2) 1.6574(4) 0.0391(11) Uani 1 d . .
S1 S 0.51236(8) 0.43395(7) 1.3995(2) 0.0328(4) Uani 1 d . .
S2 S 0.58017(8) 0.31071(7) 1.4204(2) 0.0359(4) Uani 1 d . .
S3 S 0.66409(8) 0.48463(7) 1.3956(2) 0.0357(4) Uani 1 d . .
S4 S 0.72781(8) 0.36440(7) 1.5046(2) 0.0407(4) Uani 1 d . .
C1A C 0.4960(3) 0.4906(3) 1.2750(7) 0.044(2) Uani 1 d . .
H1AA H 0.5201(3) 0.5267(3) 1.3063(7) 0.065 Uiso 1 calc R .
H1AB H 0.4488(3) 0.4991(3) 1.2533(7) 0.065 Uiso 1 calc R .
H1AC H 0.5103(3) 0.4764(3) 1.1986(7) 0.065 Uiso 1 calc R .
C1 C 0.4638(3) 0.3707(3) 1.3246(6) 0.0317(14) Uani 1 d . .
C2 C 0.3946(3) 0.3840(3) 1.2644(6) 0.0311(14) Uani 1 d . .
C3 C 0.3570(3) 0.4219(3) 1.3227(7) 0.040(2) Uani 1 d . .
H3A H 0.3760(3) 0.4389(3) 1.4032(7) 0.048 Uiso 1 calc R .
C4 C 0.2925(4) 0.4352(3) 1.2660(7) 0.053(2) Uani 1 d . .
H4A H 0.2683(4) 0.4620(3) 1.3068(7) 0.063 Uiso 1 calc R .
C5 C 0.2625(4) 0.4093(3) 1.1477(7) 0.053(2) Uani 1 d . .
H5A H 0.2178(4) 0.4170(3) 1.1099(7) 0.064 Uiso 1 calc R .
C6 C 0.3000(4) 0.3722(4) 1.0881(7) 0.054(2) Uani 1 d . .
H6A H 0.2809(4) 0.3555(4) 1.0073(7) 0.064 Uiso 1 calc R .
C7 C 0.3649(3) 0.3590(3) 1.1448(6) 0.044(2) Uani 1 d . .
H7A H 0.3894(3) 0.3331(3) 1.1028(6) 0.053 Uiso 1 calc R .
C8 C 0.4950(3) 0.3182(3) 1.3427(6) 0.0305(14) Uani 1 d . .
C9 C 0.4620(3) 0.2603(3) 1.2992(6) 0.0308(14) Uani 1 d . .
C10 C 0.4879(3) 0.2236(3) 1.2164(6) 0.039(2) Uani 1 d . .
H10A H 0.5259(3) 0.2357(3) 1.1871(6) 0.047 Uiso 1 calc R .
C11 C 0.4581(4) 0.1692(3) 1.1763(7) 0.045(2) Uani 1 d . .
H11A H 0.4758(4) 0.1448(3) 1.1197(7) 0.054 Uiso 1 calc R .
C12 C 0.4031(4) 0.1511(3) 1.2194(7) 0.055(2) Uani 1 d . .
H12A H 0.3831(4) 0.1142(3) 1.1927(7) 0.066 Uiso 1 calc R .
C13 C 0.3769(4) 0.1874(3) 1.3024(8) 0.053(2) Uani 1 d . .
H13A H 0.3388(4) 0.1752(3) 1.3312(8) 0.064 Uiso 1 calc R .
C14 C 0.4065(3) 0.2412(3) 1.3429(7) 0.046(2) Uani 1 d . .
H14A H 0.3890(3) 0.2651(3) 1.4007(7) 0.056 Uiso 1 calc R .
C15 C 0.7509(3) 0.4723(3) 1.4083(6) 0.040(2) Uani 1 d . .
C16 C 0.7840(3) 0.5189(3) 1.3429(7) 0.046(2) Uani 1 d . .
C17 C 0.8260(4) 0.5026(4) 1.2614(7) 0.058(2) Uani 1 d . .
H17A H 0.8348(4) 0.4619(4) 1.2513(7) 0.070 Uiso 1 calc R .
C18 C 0.8550(4) 0.5446(5) 1.1949(9) 0.084(3) Uani 1 d . .
H18A H 0.8842(4) 0.5328(5) 1.1422(9) 0.100 Uiso 1 calc R .
C19 C 0.8402(5) 0.6044(6) 1.2077(11) 0.096(4) Uani 1 d . .
H19A H 0.8592(5) 0.6333(6) 1.1621(11) 0.115 Uiso 1 calc R .
C20 C 0.7987(5) 0.6219(4) 1.2850(11) 0.081(3) Uani 1 d . .
H20A H 0.7894(5) 0.6626(4) 1.2936(11) 0.097 Uiso 1 calc R .
C21 C 0.7703(4) 0.5788(4) 1.3511(8) 0.063(2) Uani 1 d . .
H21A H 0.7408(4) 0.5910(4) 1.4030(8) 0.076 Uiso 1 calc R .
C22 C 0.7789(3) 0.4223(3) 1.4637(6) 0.039(2) Uani 1 d . .
C23 C 0.8509(4) 0.4108(3) 1.4958(7) 0.048(2) Uani 1 d . .
C24 C 0.8964(4) 0.4552(4) 1.5480(8) 0.065(2) Uani 1 d . .
H24A H 0.8806(4) 0.4938(4) 1.5596(8) 0.079 Uiso 1 calc R .
C25 C 0.9634(5) 0.4442(6) 1.5829(10) 0.085(3) Uani 1 d . .
H25A H 0.9926(5) 0.4747(6) 1.6197(10) 0.102 Uiso 1 calc R .
C26 C 0.9876(5) 0.3883(6) 1.5638(10) 0.092(4) Uani 1 d . .
H26A H 1.0336(5) 0.3812(6) 1.5846(10) 0.111 Uiso 1 calc R .
C27 C 0.9444(5) 0.3427(5) 1.5143(10) 0.088(3) Uani 1 d . .
H27A H 0.9607(5) 0.3043(5) 1.5034(10) 0.105 Uiso 1 calc R .
C28 C 0.8769(4) 0.3543(4) 1.4808(8) 0.063(2) Uani 1 d . .
H28A H 0.8478(4) 0.3232(4) 1.4470(8) 0.076 Uiso 1 calc R .
N1 N 0.6662(3) 0.3678(3) 2.0167(5) 0.048(2) Uani 1 d . .
C29 C 0.6802(5) 0.4249(4) 2.0923(8) 0.073(3) Uani 1 d . .
H29A H 0.7284(5) 0.4294(4) 2.1207(8) 0.087 Uiso 1 calc R .
H29B H 0.6615(5) 0.4218(4) 2.1699(8) 0.087 Uiso 1 calc R .
C30 C 0.6523(5) 0.4811(4) 2.0175(9) 0.086(3) Uani 1 d . .
H30A H 0.6635(5) 0.5158(4) 2.0726(9) 0.130 Uiso 1 calc R .
H30B H 0.6044(5) 0.4777(4) 1.9909(9) 0.130 Uiso 1 calc R .
H30C H 0.6715(5) 0.4853(4) 1.9416(9) 0.130 Uiso 1 calc R .
C31 C 0.7069(4) 0.3672(4) 1.9118(7) 0.058(2) Uani 1 d . .
H31A H 0.6917(4) 0.4000(4) 1.8514(7) 0.069 Uiso 1 calc R .
H31B H 0.7535(4) 0.3749(4) 1.9522(7) 0.069 Uiso 1 calc R .
C32 C 0.7030(5) 0.3098(4) 1.8359(8) 0.073(3) Uani 1 d . .
H32A H 0.7302(5) 0.3132(4) 1.7716(8) 0.109 Uiso 1 calc R .
H32B H 0.6573(5) 0.3023(4) 1.7932(8) 0.109 Uiso 1 calc R .
H32C H 0.7191(5) 0.2771(4) 1.8942(8) 0.109 Uiso 1 calc R .
C33 C 0.5948(4) 0.3598(3) 1.9551(7) 0.052(2) Uani 1 d . .
H33A H 0.5890(4) 0.3196(3) 1.9176(7) 0.062 Uiso 1 calc R .
H33B H 0.5834(4) 0.3884(3) 1.8837(7) 0.062 Uiso 1 calc R .
C34 C 0.5457(5) 0.3676(4) 2.0431(9) 0.083(3) Uani 1 d . .
H34A H 0.5009(5) 0.3615(4) 1.9936(9) 0.125 Uiso 1 calc R .
H34B H 0.5496(5) 0.4076(4) 2.0789(9) 0.125 Uiso 1 calc R .
H34C H 0.5553(5) 0.3387(4) 2.1128(9) 0.125 Uiso 1 calc R .
C35 C 0.6886(4) 0.3162(4) 2.1122(7) 0.062(2) Uani 1 d . .
H35A H 0.6653(4) 0.3199(4) 2.1837(7) 0.075 Uiso 1 calc R .
H35B H 0.6746(4) 0.2785(4) 2.0677(7) 0.075 Uiso 1 calc R .
C36 C 0.7612(5) 0.3129(4) 2.1673(9) 0.084(3) Uani 1 d . .
H36A H 0.7704(5) 0.2792(4) 2.2259(9) 0.126 Uiso 1 calc R .
H36B H 0.7756(5) 0.3495(4) 2.2141(9) 0.126 Uiso 1 calc R .
H36C H 0.7849(5) 0.3080(4) 2.0978(9) 0.126 Uiso 1 calc R .
O2 O 0.8245(6) 0.7358(5) 0.6051(10) 0.152(4) Uani 1 d . .
C37 C 0.8662(7) 0.7118(7) 0.8315(14) 0.155(6) Uani 1 d . .
H37A H 0.8630(7) 0.7537(7) 0.8526(14) 0.233 Uiso 1 calc R .
H37B H 0.9047(7) 0.6943(7) 0.8883(14) 0.233 Uiso 1 calc R .
H37C H 0.8264(7) 0.6912(7) 0.8427(14) 0.233 Uiso 1 calc R .
C38 C 0.9359(8) 0.7412(7) 0.6740(18) 0.185(8) Uani 1 d . .
H38A H 0.9301(8) 0.7828(7) 0.6949(18) 0.277 Uiso 1 calc R .
H38B H 0.9428(8) 0.7382(7) 0.5862(18) 0.277 Uiso 1 calc R .
H38C H 0.9743(8) 0.7250(7) 0.7336(18) 0.277 Uiso 1 calc R .
C39 C 0.7595(6) 0.7149(5) 0.5964(14) 0.127(5) Uani 1 d . .
H39A H 0.7288(6) 0.7398(5) 0.5365(14) 0.191 Uiso 1 calc R .
H39B H 0.7484(6) 0.7166(5) 0.6811(14) 0.191 Uiso 1 calc R .
H39C H 0.7562(6) 0.6740(5) 0.5655(14) 0.191 Uiso 1 calc R .
C40 C 0.8736(7) 0.7056(7) 0.6855(13) 0.116(4) Uani 1 d . .
C41 C 0.8785(6) 0.6391(6) 0.6541(13) 0.126(5) Uani 1 d . .
H41A H 0.8380(6) 0.6190(6) 0.6630(13) 0.189 Uiso 1 calc R .
H41B H 0.9160(6) 0.6215(6) 0.7135(13) 0.189 Uiso 1 calc R .
H41C H 0.8846(6) 0.6347(6) 0.5661(13) 0.189 Uiso 1 calc R .
O3 O 0.8701(6) 0.4119(5) 0.9823(13) 0.169(4) Uani 1 d . .
C42 C 0.9348(8) 0.3612(12) 1.1184(18) 0.281(14) Uani 1 d . .
H42A H 0.9454(8) 0.3976(12) 1.1683(18) 0.422 Uiso 1 calc R .
H42B H 0.9727(8) 0.3345(12) 1.1363(18) 0.422 Uiso 1 calc R .
H42C H 0.8968(8) 0.3420(12) 1.1420(18) 0.422 Uiso 1 calc R .
C43 C 0.8991(8) 0.3325(6) 0.8625(19) 0.166(7) Uani 1 d . .
H43A H 0.8908(8) 0.3526(6) 0.7794(19) 0.249 Uiso 1 calc R .
H43B H 0.8593(8) 0.3115(6) 0.8727(19) 0.249 Uiso 1 calc R .
H43C H 0.9351(8) 0.3042(6) 0.8669(19) 0.249 Uiso 1 calc R .
C44 C 0.9840(6) 0.4101(7) 0.9517(16) 0.156(6) Uani 1 d . .
H44A H 0.9964(6) 0.4393(7) 1.0203(16) 0.233 Uiso 1 calc R .
H44B H 0.9766(6) 0.4301(7) 0.8685(16) 0.233 Uiso 1 calc R .
H44C H 1.0193(6) 0.3810(7) 0.9569(16) 0.233 Uiso 1 calc R .
C45 C 0.9175(8) 0.3771(10) 0.9673(15) 0.167(8) Uani 1 d . .
C46 C 0.8507(8) 0.4504(6) 0.8599(16) 0.167(7) Uani 1 d . .
H46A H 0.8149(8) 0.4772(6) 0.8689(16) 0.250 Uiso 1 calc R .
H46B H 0.8360(8) 0.4247(6) 0.7854(16) 0.250 Uiso 1 calc R .
H46C H 0.8888(8) 0.4735(6) 0.8480(16) 0.250 Uiso 1 calc R .

loop_
_atom_type_symbol
_atom_type_description
_atom_type_scat_dispersion_real
_atom_type_scat_dispersion_imag
_atom_type_scat_source
C C 0.0033 0.0016 'International Tables Vol C Tables 4.2.6.8 and 6.1.1.4'
H H 0.0000 0.0000 'International Tables Vol C Tables 4.2.6.8 and 6.1.1.4'
N N 0.0061 0.0033 'International Tables Vol C Tables 4.2.6.8 and 6.1.1.4'
O O 0.0106 0.0060 'International Tables Vol C Tables 4.2.6.8 and 6.1.1.4'
S S 0.1246 0.1234 'International Tables Vol C Tables 4.2.6.8 and 6.1.1.4'
W W -0.8490 6.8722 'International Tables Vol C Tables 4.2.6.8 and 6.1.1.4'

loop_
_geom_angle_atom_site_label_1
_geom_angle_atom_site_label_2
_geom_angle_atom_site_label_3
_geom_angle
_geom_angle_site_symmetry_1
_geom_angle_site_symmetry_3
_geom_angle_publ_flag
O1 W1 S3 113.8(2) . . ?
O1 W1 S4 104.8(2) . . ?
S3 W1 S4 82.86(6) . . ?
O1 W1 S1 99.74(15) . . ?
S3 W1 S1 90.17(6) . . ?
S4 W1 S1 155.26(6) . . ?
O1 W1 S2 115.0(2) . . ?
S3 W1 S2 131.17(6) . . ?
S4 W1 S2 85.70(6) . . ?
S1 W1 S2 81.11(6) . . ?
C1A S1 C1 103.2(3) . . ?
C1A S1 W1 121.7(2) . . ?
C1 S1 W1 111.6(2) . . ?
C8 S2 W1 109.0(2) . . ?
C15 S3 W1 108.2(2) . . ?
C22 S4 W1 107.5(2) . . ?
C8 C1 C2 129.5(6) . . ?
C8 C1 S1 114.9(5) . . ?
C2 C1 S1 115.3(4) . . ?
C3 C2 C7 117.9(6) . . ?
C3 C2 C1 121.2(6) . . ?
C7 C2 C1 120.9(6) . . ?
C4 C3 C2 121.6(6) . . ?
C3 C4 C5 120.3(7) . . ?
C6 C5 C4 118.4(7) . . ?
C5 C6 C7 121.2(7) . . ?
C6 C7 C2 120.5(6) . . ?
C1 C8 C9 123.2(5) . . ?
C1 C8 S2 123.2(5) . . ?
C9 C8 S2 113.6(4) . . ?
C10 C9 C14 118.7(6) . . ?
C10 C9 C8 119.9(5) . . ?
C14 C9 C8 121.4(6) . . ?
C9 C10 C11 120.6(6) . . ?
C12 C11 C10 120.1(7) . . ?
C11 C12 C13 119.8(7) . . ?
C14 C13 C12 120.3(7) . . ?
C13 C14 C9 120.6(7) . . ?
C22 C15 C16 126.3(6) . . ?
C22 C15 S3 119.6(5) . . ?
C16 C15 S3 113.8(5) . . ?
C21 C16 C17 117.3(7) . . ?
C21 C16 C15 122.1(7) . . ?
C17 C16 C15 120.4(7) . . ?
C18 C17 C16 121.8(9) . . ?
C17 C18 C19 118.7(10) . . ?
C20 C19 C18 121.0(9) . . ?
C19 C20 C21 119.2(10) . . ?
C16 C21 C20 121.9(10) . . ?
C15 C22 C23 124.6(6) . . ?
C15 C22 S4 119.6(5) . . ?
C23 C22 S4 115.8(5) . . ?
C28 C23 C24 116.7(7) . . ?
C28 C23 C22 121.6(7) . . ?
C24 C23 C22 121.6(7) . . ?
C25 C24 C23 122.0(9) . . ?
C24 C25 C26 119.9(10) . . ?
C25 C26 C27 120.1(9) . . ?
C26 C27 C28 119.3(10) . . ?
C27 C28 C23 121.9(8) . . ?
C33 N1 C29 113.4(6) . . ?
C33 N1 C31 108.9(5) . . ?
C29 N1 C31 108.7(6) . . ?
C33 N1 C35 109.2(6) . . ?
C29 N1 C35 107.0(6) . . ?
C31 N1 C35 109.6(6) . . ?
N1 C29 C30 114.5(7) . . ?
C32 C31 N1 114.8(6) . . ?
N1 C33 C34 116.2(6) . . ?
C36 C35 N1 115.5(6) . . ?
C40 O2 C39 116.8(12) . . ?
O2 C40 C41 115.0(12) . . ?
O2 C40 C38 102.5(13) . . ?
C41 C40 C38 113.1(11) . . ?
O2 C40 C37 110.8(10) . . ?
C41 C40 C37 108.6(11) . . ?
C38 C40 C37 106.5(13) . . ?
C45 O3 C46 107.8(12) . . ?
O3 C45 C43 114.9(16) . . ?
O3 C45 C42 91.5(13) . . ?
C43 C45 C42 124.4(20) . . ?
O3 C45 C44 114.9(19) . . ?
C43 C45 C44 109.0(12) . . ?
C42 C45 C44 101.0(14) . . ?

loop_
_geom_bond_atom_site_label_1
_geom_bond_atom_site_label_2
_geom_bond_distance
_geom_bond_site_symmetry_2
_geom_bond_publ_flag
W1 O1 1.716(4) . ?
W1 S3 2.341(2) . ?
W1 S4 2.356(2) . ?
W1 S1 2.365(2) . ?
W1 S2 2.372(2) . ?
S1 C1A 1.808(6) . ?
S1 C1 1.815(6) . ?
S2 C8 1.781(6) . ?
S3 C15 1.786(7) . ?
S4 C22 1.779(7) . ?
C1 C8 1.334(8) . ?
C1 C2 1.463(8) . ?
C2 C3 1.380(9) . ?
C2 C7 1.400(9) . ?
C3 C4 1.370(9) . ?
C4 C5 1.400(10) . ?
C5 C6 1.373(10) . ?
C6 C7 1.377(9) . ?
C8 C9 1.491(8) . ?
C9 C10 1.387(8) . ?
C9 C14 1.388(9) . ?
C10 C11 1.390(9) . ?
C11 C12 1.369(10) . ?
C12 C13 1.386(10) . ?
C13 C14 1.377(9) . ?
C15 C22 1.337(9) . ?
C15 C16 1.494(9) . ?
C16 C21 1.378(10) . ?
C16 C17 1.391(10) . ?
C17 C18 1.383(11) . ?
C18 C19 1.387(15) . ?
C19 C20 1.358(15) . ?
C20 C21 1.391(12) . ?
C22 C23 1.473(10) . ?
C23 C28 1.396(11) . ?
C23 C24 1.398(10) . ?
C24 C25 1.373(12) . ?
C25 C26 1.378(14) . ?
C26 C27 1.383(14) . ?
C27 C28 1.384(11) . ?
N1 C33 1.487(9) . ?
N1 C29 1.503(10) . ?
N1 C31 1.525(9) . ?
N1 C35 1.540(9) . ?
C29 C30 1.531(11) . ?
C31 C32 1.508(11) . ?
C33 C34 1.521(10) . ?
C35 C36 1.487(11) . ?
O2 C40 1.356(13) . ?
O2 C39 1.404(12) . ?
C37 C40 1.59(2) . ?
C38 C40 1.54(2) . ?
C40 C41 1.53(2) . ?
O3 C45 1.284(14) . ?
O3 C46 1.54(2) . ?
C42 C45 1.60(2) . ?
C43 C45 1.48(2) . ?
C44 C45 1.59(2) . ?
